data_4003503
loop_
_publ_author_name
'Pfrunder, Michael C.'
'Whittaker, Jacob J.'
'Parsons, Simon'
'Moubaraki, Boujemaa'
'Murray, Keith S.'
'Moggach, Stephen A.'
'Sharma, Neeraj'
'Micallef, Aaron S.'
'Clegg, Jack K.'
'McMurtrie, John C.'

_publ_section_title
;
 Controlling Spin Switching with Anionic Supramolecular Frameworks
;
_journal_name_full 'Chemistry of Materials'
_journal_paper_doi 10.1021/acs.chemmater.0c00375
_journal_year 2020
_chemical_formula_moiety 'C30 H22 Co N6, C6 F3 I3, 2(I)'
_chemical_formula_sum 'C36 H22 Co F3 I5 N6'
_chemical_formula_weight 1289.02
_space_group_crystal_system orthorhombic
_space_group_IT_number 61
_space_group_name_Hall '-P 2ac 2ab'
_space_group_name_H-M_alt 'P b c a'
_atom_sites_solution_hydrogens geom
_atom_sites_solution_primary direct
_atom_sites_solution_secondary difmap
_audit_creation_date 2019-05-17
_audit_creation_method
;
Olex2 1.2
(compiled 2018.05.29 svn.r3508 for OlexSys, GUI svn.r5506)
;
_cell_angle_alpha 90
_cell_angle_beta 90
_cell_angle_gamma 90
_cell_formula_units_Z 8
_cell_length_a 20.3104(9)
_cell_length_b 15.1875(7)
_cell_length_c 24.1736(12)
_cell_measurement_reflns_used 9741
_cell_measurement_temperature 60(2)
_cell_measurement_theta_max 28.02
_cell_measurement_theta_min 2.41
_cell_volume 7456.7(6)
_computing_cell_refinement 'USER DEFINED CELL REFINEMENT'
_computing_data_collection 'USER DEFINED DATA COLLECTION'
_computing_data_reduction 'USER DEFINED DATA REDUCTION'
_computing_molecular_graphics 'Olex2 (Dolomanov et al., 2009)'
_computing_publication_material 'Olex2 (Dolomanov et al., 2009)'
_computing_structure_refinement 'ShelXL (Sheldrick, 2015)'
_computing_structure_solution 'SIR92 (Altomare et al., 1994)'
_diffrn_ambient_temperature 59.97
_diffrn_measured_fraction_theta_full 1.000
_diffrn_measured_fraction_theta_max 0.895
_diffrn_measurement_device_type 'Bruker APEX-II CCD'
_diffrn_measurement_method \w/2\q
_diffrn_radiation_monochromator graphite
_diffrn_radiation_type MoK\a
_diffrn_radiation_wavelength 0.71073
_diffrn_reflns_av_R_equivalents 0.0228
_diffrn_reflns_av_unetI/netI 0.0152
_diffrn_reflns_Laue_measured_fraction_full 0.956
_diffrn_reflns_Laue_measured_fraction_max 0.895
_diffrn_reflns_limit_h_max 26
_diffrn_reflns_limit_h_min -26
_diffrn_reflns_limit_k_max 20
_diffrn_reflns_limit_k_min -19
_diffrn_reflns_limit_l_max 22
_diffrn_reflns_limit_l_min -29
_diffrn_reflns_number 82063
_diffrn_reflns_point_group_measured_fraction_full 1.000
_diffrn_reflns_point_group_measured_fraction_max 0.895
_diffrn_reflns_theta_full 25.000
_diffrn_reflns_theta_max 28.127
_diffrn_reflns_theta_min 1.685
_exptl_absorpt_coefficient_mu 4.652
_exptl_absorpt_correction_T_max 0.7457
_exptl_absorpt_correction_T_min 0.5414
_exptl_absorpt_correction_type multi-scan
_exptl_absorpt_process_details
;
SADABS-2014/3 (Bruker,2014/3) was used for absorption correction.
wR2(int) was 0.1171 before and 0.0431 after correction.
The Ratio of minimum to maximum transmission is 0.7260.
The \l/2 correction factor is 0.00150.
;
_exptl_crystal_colour brown
_exptl_crystal_density_diffrn 2.296
_exptl_crystal_density_method 'not measured'
_exptl_crystal_description block
_exptl_crystal_F_000 4792
_exptl_crystal_size_max 0.3
_exptl_crystal_size_mid 0.3
_exptl_crystal_size_min 0.3
_refine_diff_density_max 0.566
_refine_diff_density_min -0.512
_refine_diff_density_rms 0.105
_refine_ls_extinction_method none
_refine_ls_goodness_of_fit_ref 1.288
_refine_ls_hydrogen_treatment constr
_refine_ls_matrix_type full
_refine_ls_number_parameters 460
_refine_ls_number_reflns 8162
_refine_ls_number_restraints 0
_refine_ls_restrained_S_all 1.288
_refine_ls_R_factor_all 0.0250
_refine_ls_R_factor_gt 0.0220
_refine_ls_shift/su_max 0.002
_refine_ls_shift/su_mean 0.000
_refine_ls_structure_factor_coef Fsqd
_refine_ls_weighting_details 'w=1/[\s^2^(Fo^2^)+20.8365P] where P=(Fo^2^+2Fc^2^)/3'
_refine_ls_weighting_scheme calc
_refine_ls_wR_factor_gt 0.0406
_refine_ls_wR_factor_ref 0.0412
_reflns_Friedel_coverage 0.000
_reflns_number_gt 7629
_reflns_number_total 8162
_reflns_threshold_expression 'I > 2\s(I)'
_cod_data_source_file Coterpy2_I2_135TITFB_60K.cif
_cod_data_source_block Coterpy2_I2_135TITFB_60K
_cod_database_code 4003503
_shelx_shelxl_version_number 2018/3
_shelx_space_group_comment
;
The symmetry employed for this shelxl refinement is uniquely defined
by the following loop, which should always be used as a source of
symmetry information in preference to the above space-group names.
They are only intended as comments.
;
_olex2_refinement_description
;
1. Fixed Uiso
 At 1.2 times of:
  All C(H) groups
2.a Aromatic/amide H refined with riding coordinates:
 C4(H4), C3(H3), C2(H2), C1(H1), C7(H7), C8(H8), C9(H9), C12(H12), C13(H13),
 C14(H14), C15(H15), C27(H27), C28(H28), C29(H29), C30(H30), C24(H24), C23(H23),
  C22(H22), C19(H19), C18(H18), C17(H17), C16(H16)
;
_olex2_submission_special_instructions 'No special instructions were received'

loop_
_space_group_symop_operation_xyz
'x, y, z'
'-x+1/2, -y, z+1/2'
'-x, y+1/2, -z+1/2'
'x+1/2, -y+1/2, -z'
'-x, -y, -z'
'x-1/2, y, -z-1/2'
'x, -y-1/2, z-1/2'
'-x-1/2, y-1/2, z'

loop_
_atom_site_label
_atom_site_type_symbol
_atom_site_fract_x
_atom_site_fract_y
_atom_site_fract_z
_atom_site_U_iso_or_equiv
_atom_site_adp_type
_atom_site_occupancy
_atom_site_site_symmetry_order
_atom_site_calc_flag
_atom_site_refinement_flags_posn
_atom_site_refinement_flags_adp
_atom_site_refinement_flags_occupancy
_atom_site_disorder_assembly
_atom_site_disorder_group
C5 C 0.26639(16) 0.0532(2) 0.45691(15) 0.0161(7) Uani 1 1 d . . . . .
C4 C 0.25326(19) -0.0017(2) 0.50144(16) 0.0240(8) Uani 1 1 d . . . . .
H4 H 0.283873 -0.007389 0.530942 0.029 Uiso 1 1 calc R . . . .
C3 C 0.19480(19) -0.0477(2) 0.50191(17) 0.0257(9) Uani 1 1 d . . . . .
H3 H 0.184441 -0.085226 0.532135 0.031 Uiso 1 1 calc R . . . .
C2 C 0.15138(18) -0.0393(2) 0.45838(17) 0.0245(9) Uani 1 1 d . . . . .
H2 H 0.111873 -0.072700 0.457280 0.029 Uiso 1 1 calc R . . . .
C1 C 0.16677(15) 0.0193(2) 0.41617(16) 0.0178(7) Uani 1 1 d . . . . .
H1 H 0.136250 0.026726 0.386749 0.021 Uiso 1 1 calc R . . . .
C6 C 0.32871(15) 0.1018(2) 0.45029(15) 0.0154(7) Uani 1 1 d . . . . .
C7 C 0.38493(17) 0.0868(2) 0.48166(16) 0.0218(8) Uani 1 1 d . . . . .
H7 H 0.384448 0.045947 0.511426 0.026 Uiso 1 1 calc R . . . .
C8 C 0.44157(16) 0.1327(2) 0.46853(16) 0.0223(8) Uani 1 1 d . . . . .
H8 H 0.480938 0.121773 0.488607 0.027 Uiso 1 1 calc R . . . .
C9 C 0.44147(15) 0.1945(2) 0.42640(15) 0.0190(8) Uani 1 1 d . . . . .
H9 H 0.480565 0.225080 0.416589 0.023 Uiso 1 1 calc R . . . .
C10 C 0.38271(15) 0.2105(2) 0.39892(14) 0.0143(7) Uani 1 1 d . . . . .
C11 C 0.37291(14) 0.28005(19) 0.35666(14) 0.0125(7) Uani 1 1 d . . . . .
C12 C 0.42363(15) 0.3349(2) 0.33886(16) 0.0181(8) Uani 1 1 d . . . . .
H12 H 0.466713 0.329057 0.353721 0.022 Uiso 1 1 calc R . . . .
C13 C 0.41018(16) 0.3979(2) 0.29919(16) 0.0215(8) Uani 1 1 d . . . . .
H13 H 0.444139 0.435558 0.286140 0.026 Uiso 1 1 calc R . . . .
C14 C 0.34682(16) 0.4057(2) 0.27862(15) 0.0176(7) Uani 1 1 d . . . . .
H14 H 0.336587 0.448425 0.251217 0.021 Uiso 1 1 calc R . . . .
C15 C 0.29852(15) 0.34955(19) 0.29906(15) 0.0145(7) Uani 1 1 d . . . . .
H15 H 0.254907 0.355313 0.285338 0.017 Uiso 1 1 calc R . . . .
C26 C 0.21206(15) 0.13666(19) 0.25271(15) 0.0138(7) Uani 1 1 d . . . . .
C27 C 0.21481(17) 0.0997(2) 0.20039(16) 0.0196(8) Uani 1 1 d . . . . .
H27 H 0.184417 0.117219 0.172610 0.024 Uiso 1 1 calc R . . . .
C28 C 0.26249(18) 0.0369(2) 0.18905(17) 0.0253(9) Uani 1 1 d . . . . .
H28 H 0.266101 0.012043 0.153113 0.030 Uiso 1 1 calc R . . . .
C29 C 0.30458(18) 0.0111(2) 0.23080(17) 0.0270(9) Uani 1 1 d . . . . .
H29 H 0.337488 -0.032079 0.224078 0.032 Uiso 1 1 calc R . . . .
C30 C 0.29817(17) 0.0490(2) 0.28281(16) 0.0213(8) Uani 1 1 d . . . . .
H30 H 0.326730 0.030120 0.311580 0.026 Uiso 1 1 calc R . . . .
C25 C 0.16498(14) 0.20626(19) 0.26908(14) 0.0127(7) Uani 1 1 d . . . . .
C24 C 0.12141(14) 0.2490(2) 0.23418(15) 0.0161(7) Uani 1 1 d . . . . .
H24 H 0.119419 0.234375 0.196003 0.019 Uiso 1 1 calc R . . . .
C23 C 0.08075(15) 0.3134(2) 0.25604(15) 0.0196(8) Uani 1 1 d . . . . .
H23 H 0.050860 0.343839 0.232604 0.023 Uiso 1 1 calc R . . . .
C22 C 0.08340(14) 0.3339(2) 0.31191(15) 0.0167(7) Uani 1 1 d . . . . .
H22 H 0.054909 0.376923 0.327405 0.020 Uiso 1 1 calc R . . . .
C21 C 0.12908(14) 0.28946(19) 0.34470(14) 0.0123(7) Uani 1 1 d . . . . .
C20 C 0.14004(14) 0.30326(19) 0.40433(14) 0.0125(7) Uani 1 1 d . . . . .
C19 C 0.10109(15) 0.3571(2) 0.43753(15) 0.0155(7) Uani 1 1 d . . . . .
H19 H 0.066688 0.391296 0.421809 0.019 Uiso 1 1 calc R . . . .
C18 C 0.11334(16) 0.3600(2) 0.49386(15) 0.0178(7) Uani 1 1 d . . . . .
H18 H 0.087265 0.396115 0.517297 0.021 Uiso 1 1 calc R . . . .
C17 C 0.16362(17) 0.3101(2) 0.51559(16) 0.0205(8) Uani 1 1 d . . . . .
H17 H 0.171885 0.309787 0.554273 0.025 Uiso 1 1 calc R . . . .
C16 C 0.20202(17) 0.2602(2) 0.47997(16) 0.0210(8) Uani 1 1 d . . . . .
H16 H 0.237426 0.226987 0.494963 0.025 Uiso 1 1 calc R . . . .
C31 C 0.53808(14) 0.66295(19) 0.40950(14) 0.0132(7) Uani 1 1 d . . . . .
C32 C 0.51807(14) 0.63656(19) 0.35778(15) 0.0147(7) Uani 1 1 d . . . . .
C33 C 0.55362(15) 0.6511(2) 0.30962(14) 0.0136(7) Uani 1 1 d . . . . .
C34 C 0.61180(14) 0.69823(19) 0.31545(14) 0.0130(7) Uani 1 1 d . . . . .
C35 C 0.63507(14) 0.72784(18) 0.36583(14) 0.0125(7) Uani 1 1 d . . . . .
C36 C 0.59780(15) 0.70825(19) 0.41199(14) 0.0131(7) Uani 1 1 d . . . . .
N1 N 0.22277(12) 0.06584(16) 0.41518(12) 0.0152(6) Uani 1 1 d . . . . .
N2 N 0.32823(12) 0.16317(16) 0.41012(12) 0.0134(6) Uani 1 1 d . . . . .
N3 N 0.31067(12) 0.28782(16) 0.33712(12) 0.0119(6) Uani 1 1 d . . . . .
N6 N 0.25319(13) 0.11136(17) 0.29403(12) 0.0154(6) Uani 1 1 d . . . . .
N5 N 0.16864(11) 0.22736(16) 0.32303(11) 0.0106(5) Uani 1 1 d . . . . .
N4 N 0.19135(12) 0.25678(16) 0.42560(12) 0.0142(6) Uani 1 1 d . . . . .
F1 F 0.46049(8) 0.59212(12) 0.35331(8) 0.0186(4) Uani 1 1 d . . . . .
F2 F 0.64727(8) 0.71479(11) 0.26950(8) 0.0148(4) Uani 1 1 d . . . . .
F3 F 0.62088(8) 0.73285(12) 0.46219(8) 0.0160(4) Uani 1 1 d . . . . .
Co1 Co 0.24485(2) 0.18361(3) 0.36716(2) 0.00938(9) Uani 1 1 d . . . . .
I4 I 0.39034(2) 0.60932(2) 0.60404(2) 0.01472(5) Uani 1 1 d . . . . .
I5 I 0.44150(2) 0.49603(2) 0.12470(2) 0.01510(5) Uani 1 1 d . . . . .
I1 I 0.48131(2) 0.63743(2) 0.48068(2) 0.01203(5) Uani 1 1 d . . . . .
I2 I 0.51984(2) 0.59980(2) 0.23365(2) 0.01367(5) Uani 1 1 d . . . . .
I3 I 0.72453(2) 0.79772(2) 0.37297(2) 0.01278(5) Uani 1 1 d . . . . .

loop_
_atom_site_aniso_label
_atom_site_aniso_U_11
_atom_site_aniso_U_22
_atom_site_aniso_U_33
_atom_site_aniso_U_23
_atom_site_aniso_U_13
_atom_site_aniso_U_12
C5 0.0234(16) 0.0104(14) 0.014(2) -0.0004(13) 0.0027(13) 0.0054(12)
C4 0.039(2) 0.0150(15) 0.018(2) 0.0016(15) 0.0065(16) 0.0049(14)
C3 0.045(2) 0.0129(15) 0.020(2) 0.0026(15) 0.0124(17) 0.0029(14)
C2 0.0293(18) 0.0118(15) 0.032(3) -0.0006(15) 0.0158(17) -0.0009(13)
C1 0.0188(15) 0.0128(15) 0.022(2) -0.0010(14) 0.0063(14) 0.0022(12)
C6 0.0228(16) 0.0109(14) 0.013(2) -0.0023(13) 0.0015(13) 0.0050(12)
C7 0.0319(18) 0.0163(16) 0.017(2) -0.0017(14) -0.0029(15) 0.0094(13)
C8 0.0213(16) 0.0224(17) 0.023(2) -0.0081(15) -0.0087(14) 0.0083(13)
C9 0.0166(15) 0.0188(16) 0.022(2) -0.0098(15) -0.0011(13) 0.0033(12)
C10 0.0161(14) 0.0149(14) 0.012(2) -0.0070(13) 0.0021(12) 0.0026(11)
C11 0.0132(13) 0.0134(14) 0.011(2) -0.0049(13) 0.0015(12) 0.0006(11)
C12 0.0114(14) 0.0133(15) 0.030(2) -0.0053(14) 0.0021(13) -0.0005(11)
C13 0.0175(15) 0.0126(15) 0.035(3) -0.0017(15) 0.0091(15) -0.0021(12)
C14 0.0230(16) 0.0100(14) 0.020(2) 0.0018(13) 0.0062(14) 0.0003(12)
C15 0.0144(14) 0.0121(14) 0.017(2) -0.0020(13) 0.0011(12) 0.0006(11)
C26 0.0171(14) 0.0097(13) 0.015(2) 0.0014(13) 0.0036(13) -0.0050(11)
C27 0.0282(17) 0.0131(15) 0.017(2) -0.0002(14) 0.0047(14) -0.0101(13)
C28 0.040(2) 0.0135(15) 0.023(3) -0.0057(15) 0.0173(17) -0.0088(14)
C29 0.036(2) 0.0101(15) 0.035(3) -0.0008(15) 0.0241(18) 0.0014(14)
C30 0.0270(17) 0.0136(15) 0.023(2) 0.0063(14) 0.0126(15) 0.0070(13)
C25 0.0119(13) 0.0123(14) 0.014(2) -0.0010(13) -0.0004(12) -0.0060(11)
C24 0.0142(14) 0.0214(16) 0.013(2) -0.0003(14) -0.0007(12) -0.0030(12)
C23 0.0140(14) 0.0309(18) 0.014(2) 0.0026(15) -0.0028(13) 0.0039(13)
C22 0.0106(13) 0.0219(16) 0.018(2) 0.0004(14) 0.0016(12) 0.0017(12)
C21 0.0118(13) 0.0112(14) 0.014(2) 0.0014(13) 0.0017(12) -0.0025(10)
C20 0.0147(14) 0.0088(13) 0.014(2) 0.0027(13) -0.0009(12) -0.0007(11)
C19 0.0143(14) 0.0130(14) 0.019(2) 0.0019(13) 0.0017(13) -0.0023(11)
C18 0.0228(16) 0.0128(14) 0.018(2) -0.0027(14) 0.0054(14) -0.0026(12)
C17 0.0353(19) 0.0139(15) 0.012(2) -0.0022(14) -0.0032(15) -0.0031(13)
C16 0.0353(19) 0.0132(15) 0.014(2) -0.0003(14) -0.0060(15) 0.0039(13)
C31 0.0148(14) 0.0126(14) 0.012(2) 0.0001(13) 0.0038(12) 0.0003(11)
C32 0.0135(14) 0.0125(14) 0.018(2) -0.0011(13) 0.0013(13) -0.0035(11)
C33 0.0178(15) 0.0126(14) 0.010(2) 0.0008(13) 0.0001(12) -0.0016(11)
C34 0.0166(14) 0.0106(14) 0.012(2) 0.0012(13) 0.0031(12) 0.0000(11)
C35 0.0134(13) 0.0074(13) 0.017(2) -0.0011(12) 0.0012(12) 0.0001(10)
C36 0.0167(14) 0.0116(14) 0.011(2) -0.0037(13) 0.0013(12) 0.0017(11)
N1 0.0178(13) 0.0097(12) 0.0181(18) 0.0009(11) 0.0075(11) 0.0030(10)
N2 0.0200(13) 0.0101(12) 0.0102(17) -0.0023(11) 0.0035(11) 0.0045(10)
N3 0.0131(12) 0.0105(12) 0.0121(17) -0.0013(11) 0.0001(10) -0.0011(9)
N6 0.0214(13) 0.0114(12) 0.0133(18) 0.0022(11) 0.0062(11) 0.0025(10)
N5 0.0087(11) 0.0129(12) 0.0101(17) -0.0001(11) -0.0005(10) -0.0035(9)
N4 0.0203(13) 0.0101(12) 0.0122(18) 0.0018(11) -0.0042(11) 0.0015(10)
F1 0.0167(9) 0.0212(10) 0.0179(13) -0.0024(8) 0.0024(8) -0.0097(7)
F2 0.0185(9) 0.0142(9) 0.0118(12) 0.0006(8) 0.0046(7) -0.0027(7)
F3 0.0176(9) 0.0191(9) 0.0113(12) -0.0049(8) 0.0022(7) -0.0036(7)
Co1 0.00875(17) 0.00896(18) 0.0104(3) -0.00016(16) -0.00019(15) 0.00052(14)
I4 0.01331(9) 0.01878(10) 0.01206(13) 0.00116(9) 0.00153(8) -0.00070(7)
I5 0.01550(9) 0.01715(10) 0.01264(13) 0.00012(9) -0.00254(8) -0.00088(7)
I1 0.01281(8) 0.01154(8) 0.01176(13) -0.00021(8) 0.00214(7) -0.00035(7)
I2 0.01751(9) 0.01217(9) 0.01134(13) -0.00021(8) 0.00071(8) -0.00194(7)
I3 0.01327(8) 0.01145(9) 0.01361(13) -0.00058(8) 0.00166(7) -0.00112(7)

loop_
_atom_type_symbol
_atom_type_description
_atom_type_scat_dispersion_real
_atom_type_scat_dispersion_imag
_atom_type_scat_source
C C 0.0033 0.0016 'International Tables Vol C Tables 4.2.6.8 and 6.1.1.4'
H H 0.0000 0.0000 'International Tables Vol C Tables 4.2.6.8 and 6.1.1.4'
N N 0.0061 0.0033 'International Tables Vol C Tables 4.2.6.8 and 6.1.1.4'
F F 0.0171 0.0103 'International Tables Vol C Tables 4.2.6.8 and 6.1.1.4'
Co Co 0.3494 0.9721 'International Tables Vol C Tables 4.2.6.8 and 6.1.1.4'
I I -0.4742 1.8119 'International Tables Vol C Tables 4.2.6.8 and 6.1.1.4'

loop_
_geom_angle_atom_site_label_1
_geom_angle_atom_site_label_2
_geom_angle_atom_site_label_3
_geom_angle
_geom_angle_site_symmetry_1
_geom_angle_site_symmetry_3
_geom_angle_publ_flag
C4 C5 C6 123.4(3) . . ?
N1 C5 C4 122.4(3) . . ?
N1 C5 C6 114.2(3) . . ?
C5 C4 H4 120.8 . . ?
C3 C4 C5 118.5(4) . . ?
C3 C4 H4 120.8 . . ?
C4 C3 H3 120.1 . . ?
C4 C3 C2 119.8(3) . . ?
C2 C3 H3 120.1 . . ?
C3 C2 H2 120.8 . . ?
C3 C2 C1 118.4(3) . . ?
C1 C2 H2 120.8 . . ?
C2 C1 H1 118.6 . . ?
N1 C1 C2 122.8(3) . . ?
N1 C1 H1 118.6 . . ?
C7 C6 C5 124.4(3) . . ?
N2 C6 C5 114.7(3) . . ?
N2 C6 C7 120.9(3) . . ?
C6 C7 H7 120.8 . . ?
C8 C7 C6 118.4(3) . . ?
C8 C7 H7 120.8 . . ?
C7 C8 H8 119.7 . . ?
C7 C8 C9 120.6(3) . . ?
C9 C8 H8 119.7 . . ?
C8 C9 H9 120.9 . . ?
C8 C9 C10 118.1(3) . . ?
C10 C9 H9 120.9 . . ?
C9 C10 C11 124.7(3) . . ?
N2 C10 C9 121.2(3) . . ?
N2 C10 C11 114.1(3) . . ?
C12 C11 C10 122.6(3) . . ?
N3 C11 C10 115.3(3) . . ?
N3 C11 C12 122.0(3) . . ?
C11 C12 H12 120.6 . . ?
C13 C12 C11 118.8(3) . . ?
C13 C12 H12 120.6 . . ?
C12 C13 H13 120.3 . . ?
C12 C13 C14 119.5(3) . . ?
C14 C13 H13 120.3 . . ?
C13 C14 H14 120.8 . . ?
C13 C14 C15 118.4(3) . . ?
C15 C14 H14 120.8 . . ?
C14 C15 H15 118.5 . . ?
N3 C15 C14 123.0(3) . . ?
N3 C15 H15 118.5 . . ?
C27 C26 C25 124.0(3) . . ?
N6 C26 C27 122.2(3) . . ?
N6 C26 C25 113.8(3) . . ?
C26 C27 H27 120.4 . . ?
C26 C27 C28 119.2(4) . . ?
C28 C27 H27 120.4 . . ?
C27 C28 H28 120.5 . . ?
C29 C28 C27 118.9(4) . . ?
C29 C28 H28 120.5 . . ?
C28 C29 H29 120.5 . . ?
C28 C29 C30 119.1(3) . . ?
C30 C29 H29 120.5 . . ?
C29 C30 H30 118.7 . . ?
N6 C30 C29 122.6(4) . . ?
N6 C30 H30 118.7 . . ?
C24 C25 C26 125.8(3) . . ?
N5 C25 C26 113.2(3) . . ?
N5 C25 C24 121.0(3) . . ?
C25 C24 H24 120.7 . . ?
C25 C24 C23 118.7(3) . . ?
C23 C24 H24 120.7 . . ?
C24 C23 H23 119.8 . . ?
C24 C23 C22 120.4(3) . . ?
C22 C23 H23 119.8 . . ?
C23 C22 H22 120.9 . . ?
C23 C22 C21 118.1(3) . . ?
C21 C22 H22 120.9 . . ?
C22 C21 C20 126.0(3) . . ?
N5 C21 C22 121.0(3) . . ?
N5 C21 C20 113.0(3) . . ?
C19 C20 C21 124.2(3) . . ?
N4 C20 C21 114.3(3) . . ?
N4 C20 C19 121.5(3) . . ?
C20 C19 H19 120.6 . . ?
C18 C19 C20 118.9(3) . . ?
C18 C19 H19 120.6 . . ?
C19 C18 H18 120.3 . . ?
C17 C18 C19 119.4(3) . . ?
C17 C18 H18 120.3 . . ?
C18 C17 H17 120.6 . . ?
C18 C17 C16 118.8(4) . . ?
C16 C17 H17 120.6 . . ?
C17 C16 H16 118.6 . . ?
N4 C16 C17 122.8(3) . . ?
N4 C16 H16 118.6 . . ?
C32 C31 C36 116.1(3) . . ?
C32 C31 I1 121.8(2) . . ?
C36 C31 I1 122.1(2) . . ?
C31 C32 C33 124.3(3) . . ?
F1 C32 C31 118.2(3) . . ?
F1 C32 C33 117.5(3) . . ?
C32 C33 C34 116.1(3) . . ?
C32 C33 I2 120.2(2) . . ?
C34 C33 I2 123.7(2) . . ?
C35 C34 C33 123.3(3) . . ?
F2 C34 C33 117.9(3) . . ?
F2 C34 C35 118.9(3) . . ?
C34 C35 I3 122.0(2) . . ?
C36 C35 C34 117.1(3) . . ?
C36 C35 I3 120.9(2) . . ?
C35 C36 C31 123.2(3) . . ?
F3 C36 C31 118.4(3) . . ?
F3 C36 C35 118.4(3) . . ?
C5 N1 Co1 112.2(2) . . ?
C1 N1 C5 117.8(3) . . ?
C1 N1 Co1 128.1(2) . . ?
C6 N2 Co1 119.1(2) . . ?
C10 N2 C6 120.6(3) . . ?
C10 N2 Co1 120.4(2) . . ?
C11 N3 Co1 113.0(2) . . ?
C15 N3 C11 118.2(3) . . ?
C15 N3 Co1 128.4(2) . . ?
C26 N6 Co1 115.1(2) . . ?
C30 N6 C26 118.0(3) . . ?
C30 N6 Co1 126.6(3) . . ?
C25 N5 C21 120.8(3) . . ?
C25 N5 Co1 118.8(2) . . ?
C21 N5 Co1 119.3(2) . . ?
C20 N4 Co1 114.6(2) . . ?
C16 N4 C20 118.5(3) . . ?
C16 N4 Co1 126.8(2) . . ?
N1 Co1 N3 153.30(10) . . ?
N2 Co1 N1 76.79(10) . . ?
N2 Co1 N3 76.66(10) . . ?
N2 Co1 N6 106.74(11) . . ?
N2 Co1 N4 99.79(10) . . ?
N6 Co1 N1 92.09(10) . . ?
N6 Co1 N3 92.84(10) . . ?
N6 Co1 N4 152.83(10) . . ?
N5 Co1 N1 113.50(10) . . ?
N5 Co1 N2 169.01(10) . . ?
N5 Co1 N3 93.18(10) . . ?
N5 Co1 N6 77.59(11) . . ?
N5 Co1 N4 77.40(11) . . ?
N4 Co1 N1 88.25(10) . . ?
N4 Co1 N3 98.98(10) . . ?

loop_
_geom_bond_atom_site_label_1
_geom_bond_atom_site_label_2
_geom_bond_distance
_geom_bond_site_symmetry_2
_geom_bond_publ_flag
C5 C4 1.388(5) . ?
C5 C6 1.474(4) . ?
C5 N1 1.356(4) . ?
C4 H4 0.9500 . ?
C4 C3 1.378(5) . ?
C3 H3 0.9500 . ?
C3 C2 1.379(6) . ?
C2 H2 0.9500 . ?
C2 C1 1.390(5) . ?
C1 H1 0.9500 . ?
C1 N1 1.339(4) . ?
C6 C7 1.389(5) . ?
C6 N2 1.346(4) . ?
C7 H7 0.9500 . ?
C7 C8 1.382(5) . ?
C8 H8 0.9500 . ?
C8 C9 1.385(5) . ?
C9 H9 0.9500 . ?
C9 C10 1.387(4) . ?
C10 C11 1.483(5) . ?
C10 N2 1.347(4) . ?
C11 C12 1.393(4) . ?
C11 N3 1.355(4) . ?
C12 H12 0.9500 . ?
C12 C13 1.382(5) . ?
C13 H13 0.9500 . ?
C13 C14 1.385(5) . ?
C14 H14 0.9500 . ?
C14 C15 1.391(4) . ?
C15 H15 0.9500 . ?
C15 N3 1.337(4) . ?
C26 C27 1.385(5) . ?
C26 C25 1.479(4) . ?
C26 N6 1.358(4) . ?
C27 H27 0.9500 . ?
C27 C28 1.387(5) . ?
C28 H28 0.9500 . ?
C28 C29 1.380(6) . ?
C29 H29 0.9500 . ?
C29 C30 1.389(5) . ?
C30 H30 0.9500 . ?
C30 N6 1.344(4) . ?
C25 C24 1.384(4) . ?
C25 N5 1.345(4) . ?
C24 H24 0.9500 . ?
C24 C23 1.386(5) . ?
C23 H23 0.9500 . ?
C23 C22 1.387(5) . ?
C22 H22 0.9500 . ?
C22 C21 1.394(4) . ?
C21 C20 1.474(5) . ?
C21 N5 1.345(4) . ?
C20 C19 1.392(4) . ?
C20 N4 1.360(4) . ?
C19 H19 0.9500 . ?
C19 C18 1.385(5) . ?
C18 H18 0.9500 . ?
C18 C17 1.376(5) . ?
C17 H17 0.9500 . ?
C17 C16 1.387(5) . ?
C16 H16 0.9500 . ?
C16 N4 1.333(5) . ?
C31 C32 1.374(5) . ?
C31 C36 1.396(4) . ?
C31 I1 2.107(3) . ?
C32 C33 1.388(5) . ?
C32 F1 1.355(3) . ?
C33 C34 1.389(4) . ?
C33 I2 2.110(3) . ?
C34 C35 1.381(5) . ?
C34 F2 1.348(4) . ?
C35 C36 1.381(4) . ?
C35 I3 2.111(3) . ?
C36 F3 1.354(4) . ?
N1 Co1 2.179(3) . ?
N2 Co1 2.011(3) . ?
N3 Co1 2.195(2) . ?
N6 Co1 2.088(3) . ?
N5 Co1 1.994(2) . ?
N4 Co1 2.100(3) . ?
